data_4001618
loop_
_publ_author_name
'Phelan, W. Adam'
'Menard, Melissa C.'
'Kangas, Michael J.'
'McCandless, Gregory T.'
'Drake, Brenton L.'
'Chan, Julia Y.'

_publ_section_title
;
 Adventures in Crystal Growth: Synthesis and Characterization of Single
 Crystals of Complex Intermetallic Compounds
;
_journal_issue 3
_journal_name_full 'Chemistry of Materials'
_journal_page_first 409
_journal_paper_doi 10.1021/cm2019873
_journal_volume 24
_journal_year 2012
_chemical_formula_sum 'Ga9 Pd3 Yb2'
_chemical_formula_weight 1292.76
_space_group_IT_number 15
_symmetry_cell_setting monoclinic
_symmetry_space_group_name_Hall '-C 2yc'
_symmetry_space_group_name_H-M 'C 1 2/c 1'
_atom_sites_solution_primary direct
_atom_sites_solution_secondary difmap
_audit_creation_method SHELXL-97
_audit_update_record
;
2011-11-21 # Formatted by publCIF
;
_cell_angle_alpha 90.00
_cell_angle_beta 114.900(9)
_cell_angle_gamma 90.00
_cell_formula_units_Z 4
_cell_length_a 13.186(3)
_cell_length_b 7.5987(15)
_cell_length_c 10.476(2)
_cell_measurement_reflns_used 1492
_cell_measurement_temperature 298(2)
_cell_measurement_theta_max 30.034
_cell_measurement_theta_min 2.546
_cell_volume 952.1(3)
_computing_cell_refinement 'HKL SCALEPACK (Otwinowski & Minor, 1997)'
_computing_data_collection 'COLLECT (Nonius, 2000)'
_computing_data_reduction 'HKL DENZO and SCALEPACK (Otwinowski & Minor, 1997)'
_computing_molecular_graphics 'CrystalMaker for Windows'
_computing_publication_material 'SHELXL97 (Sheldrick, 2008) and publCIF (Westrip, 2010)'
_computing_structure_refinement 'SHELXL97 (Sheldrick, 2008)'
_computing_structure_solution 'SIR97 (Altomare et al., 1999)'
_diffrn_ambient_temperature 298(2)
_diffrn_measured_fraction_theta_full 0.999
_diffrn_measured_fraction_theta_max 0.990
_diffrn_measurement_device_type 'Nonius KappaCCD'
_diffrn_radiation_monochromator graphite
_diffrn_radiation_source 'fine-focus sealed tube'
_diffrn_radiation_type MoK\a
_diffrn_radiation_wavelength 0.71073
_diffrn_reflns_av_R_equivalents 0.0813
_diffrn_reflns_av_sigmaI/netI 0.0608
_diffrn_reflns_limit_h_max 18
_diffrn_reflns_limit_h_min -18
_diffrn_reflns_limit_k_max 10
_diffrn_reflns_limit_k_min -10
_diffrn_reflns_limit_l_max 13
_diffrn_reflns_limit_l_min -14
_diffrn_reflns_number 4537
_diffrn_reflns_theta_full 25.00
_diffrn_reflns_theta_max 30.21
_diffrn_reflns_theta_min 3.18
_exptl_absorpt_coefficient_mu 49.863
_exptl_absorpt_correction_T_max 0.1895
_exptl_absorpt_correction_T_min 0.1895
_exptl_absorpt_correction_type multi-scan
_exptl_absorpt_process_details 'HKL SCALEPACK (Otwinowski & Minor, 1997)'
_exptl_crystal_density_diffrn 9.019
_exptl_crystal_density_method 'not measured'
_exptl_crystal_F_000 2228
_exptl_crystal_size_max 0.05
_exptl_crystal_size_mid 0.05
_exptl_crystal_size_min 0.05
_refine_diff_density_max 14.790
_refine_diff_density_min -4.327
_refine_diff_density_rms 0.778
_refine_ls_extinction_coef 0.00116(17)
_refine_ls_extinction_expression Fc^*^=kFc[1+0.001xFc^2^\l^3^/sin(2\q)]^-1/4^
_refine_ls_extinction_method SHELXL
_refine_ls_goodness_of_fit_ref 1.349
_refine_ls_matrix_type full
_refine_ls_number_parameters 67
_refine_ls_number_reflns 1410
_refine_ls_number_restraints 0
_refine_ls_restrained_S_all 1.349
_refine_ls_R_factor_all 0.0685
_refine_ls_R_factor_gt 0.0534
_refine_ls_shift/su_max 0.000
_refine_ls_shift/su_mean 0.000
_refine_ls_structure_factor_coef Fsqd
_refine_ls_weighting_details 'calc w=1/[\s^2^(Fo^2^)+(0.1000P)^2^+0.0000P] where P=(Fo^2^+2Fc^2^)/3'
_refine_ls_weighting_scheme calc
_refine_ls_wR_factor_gt 0.1883
_refine_ls_wR_factor_ref 0.1970
_reflns_number_gt 1154
_reflns_number_total 1410
_reflns_threshold_expression >2sigma(I)
_cod_data_source_file cm2019873_si_005.cif
_cod_data_source_block mb9MonoclinicC2overc
_cod_original_cell_volume 952.0(3)
_cod_original_sg_symbol_H-M 'C 2/c'
_cod_database_code 4001618

loop_
_symmetry_equiv_pos_as_xyz
'x, y, z'
'-x, y, -z+1/2'
'x+1/2, y+1/2, z'
'-x+1/2, y+1/2, -z+1/2'
'-x, -y, -z'
'x, -y, z-1/2'
'-x+1/2, -y+1/2, -z'
'x+1/2, -y+1/2, z-1/2'

loop_
_atom_site_label
_atom_site_type_symbol
_atom_site_fract_x
_atom_site_fract_y
_atom_site_fract_z
_atom_site_U_iso_or_equiv
_atom_site_adp_type
_atom_site_occupancy
_atom_site_symmetry_multiplicity
_atom_site_calc_flag
_atom_site_refinement_flags
Yb1 Yb 0.16753(5) 0.41646(9) 0.25043(6) 0.0088(3) Uani 1 1 d .
Pd1 Pd 0.08408(9) 0.25316(13) 0.49996(11) 0.0076(4) Uani 1 1 d .
Pd2 Pd 0.2500 0.2500 0.0000 0.0079(4) Uani 1 2 d S
Ga1 Ga 0.10752(15) 0.0853(2) 0.0691(2) 0.0101(4) Uani 1 1 d .
Ga2 Ga 0.22449(14) 0.0849(2) 0.42038(19) 0.0089(5) Uani 1 1 d .
Ga3 Ga 0.39591(14) 0.3145(2) 0.25102(18) 0.0103(4) Uani 1 1 d .
Ga4 Ga 0.44285(14) 0.0812(2) 0.07935(18) 0.0092(5) Uani 1 1 d .
Ga5 Ga 0.0000 0.1249(3) 0.2500 0.0109(5) Uani 1 2 d S

loop_
_atom_site_aniso_label
_atom_site_aniso_U_11
_atom_site_aniso_U_22
_atom_site_aniso_U_33
_atom_site_aniso_U_23
_atom_site_aniso_U_13
_atom_site_aniso_U_12
Yb1 0.0046(4) 0.0107(4) 0.0092(4) 0.0000(2) 0.0012(3) -0.0007(2)
Pd1 0.0044(7) 0.0096(6) 0.0081(7) -0.0003(4) 0.0017(5) -0.0005(4)
Pd2 0.0031(8) 0.0097(8) 0.0089(8) -0.0002(5) 0.0005(7) -0.0005(6)
Ga1 0.0056(10) 0.0093(9) 0.0163(9) 0.0006(6) 0.0055(8) 0.0001(6)
Ga2 0.0043(9) 0.0094(9) 0.0120(9) -0.0002(6) 0.0024(8) 0.0004(6)
Ga3 0.0065(9) 0.0132(9) 0.0093(8) -0.0009(6) 0.0013(7) -0.0003(6)
Ga4 0.0051(10) 0.0107(9) 0.0113(9) -0.0004(6) 0.0031(8) -0.0003(6)
Ga5 0.0062(12) 0.0151(11) 0.0092(11) 0.000 0.0010(9) 0.000

loop_
_atom_type_symbol
_atom_type_description
_atom_type_scat_dispersion_real
_atom_type_scat_dispersion_imag
_atom_type_scat_source
Yb Yb -0.3850 5.5486 'International Tables Vol C Tables 4.2.6.8 and 6.1.1.4'
Pd Pd -0.9988 1.0072 'International Tables Vol C Tables 4.2.6.8 and 6.1.1.4'
Ga Ga 0.2307 1.6083 'International Tables Vol C Tables 4.2.6.8 and 6.1.1.4'

loop_
_geom_angle_atom_site_label_1
_geom_angle_atom_site_label_2
_geom_angle_atom_site_label_3
_geom_angle
_geom_angle_site_symmetry_1
_geom_angle_site_symmetry_3
Ga2 Yb1 Ga2 130.56(4) . 4
Ga2 Yb1 Ga4 93.47(5) . 4
Ga2 Yb1 Ga4 130.18(6) 4 4
Ga2 Yb1 Ga4 129.87(5) . 3_455
Ga2 Yb1 Ga4 93.59(5) 4 3_455
Ga4 Yb1 Ga4 65.16(6) 4 3_455
Ga2 Yb1 Ga1 92.89(5) . 4
Ga2 Yb1 Ga1 66.95(6) 4 4
Ga4 Yb1 Ga1 92.55(5) 4 4
Ga4 Yb1 Ga1 130.55(6) 3_455 4
Ga2 Yb1 Ga1 67.06(6) . .
Ga2 Yb1 Ga1 92.53(5) 4 .
Ga4 Yb1 Ga1 130.47(5) 4 .
Ga4 Yb1 Ga1 92.29(5) 3_455 .
Ga1 Yb1 Ga1 131.53(4) 4 .
Ga2 Yb1 Ga3 77.79(5) . .
Ga2 Yb1 Ga3 53.48(5) 4 .
Ga4 Yb1 Ga3 144.39(5) 4 .
Ga4 Yb1 Ga3 144.48(5) 3_455 .
Ga1 Yb1 Ga3 54.17(5) 4 .
Ga1 Yb1 Ga3 78.03(5) . .
Ga2 Yb1 Ga5 53.46(4) . .
Ga2 Yb1 Ga5 144.40(4) 4 .
Ga4 Yb1 Ga5 77.16(5) 4 .
Ga4 Yb1 Ga5 77.08(5) 3_455 .
Ga1 Yb1 Ga5 143.24(4) 4 .
Ga1 Yb1 Ga5 54.32(4) . .
Ga3 Yb1 Ga5 120.45(5) . .
Ga2 Yb1 Ga2 57.16(6) . 7_556
Ga2 Yb1 Ga2 123.26(6) 4 7_556
Ga4 Yb1 Ga2 57.12(5) 4 7_556
Ga4 Yb1 Ga2 122.28(5) 3_455 7_556
Ga1 Yb1 Ga2 56.31(5) 4 7_556
Ga1 Yb1 Ga2 124.22(5) . 7_556
Ga3 Yb1 Ga2 90.35(5) . 7_556
Ga5 Yb1 Ga2 89.58(3) . 7_556
Ga2 Yb1 Ga4 122.99(5) . 7
Ga2 Yb1 Ga4 57.12(5) 4 7
Ga4 Yb1 Ga4 122.35(5) 4 7
Ga4 Yb1 Ga4 57.18(5) 3_455 7
Ga1 Yb1 Ga4 124.07(5) 4 7
Ga1 Yb1 Ga4 55.93(5) . 7
Ga3 Yb1 Ga4 90.20(5) . 7
Ga5 Yb1 Ga4 90.15(3) . 7
Ga2 Yb1 Ga4 179.45(5) 7_556 7
Ga2 Yb1 Ga3 144.53(5) . 4
Ga2 Yb1 Ga3 77.20(5) 4 4
Ga4 Yb1 Ga3 53.64(5) 4 4
Ga4 Yb1 Ga3 53.37(5) 3_455 4
Ga1 Yb1 Ga3 77.59(5) 4 4
Ga1 Yb1 Ga3 142.55(5) . 4
Ga3 Yb1 Ga3 119.79(5) . 4
Ga5 Yb1 Ga3 119.76(5) . 4
Ga2 Yb1 Ga3 90.29(5) 7_556 4
Ga4 Yb1 Ga3 89.42(5) 7 4
Ga2 Yb1 Pd1 169.19(4) . 6_565
Ga2 Yb1 Pd1 46.98(4) 4 6_565
Ga4 Yb1 Pd1 93.95(4) 4 6_565
Ga4 Yb1 Pd1 47.82(4) 3_455 6_565
Ga1 Yb1 Pd1 94.63(4) 4 6_565
Ga1 Yb1 Pd1 102.13(5) . 6_565
Ga3 Yb1 Pd1 100.43(4) . 6_565
Ga5 Yb1 Pd1 120.94(3) . 6_565
Ga2 Yb1 Pd1 133.65(4) 7_556 6_565
Ga4 Yb1 Pd1 46.20(4) 7 6_565
Ga3 Yb1 Pd1 45.37(4) 4 6_565
Ga3 Pd1 Ga5 141.05(7) 7_556 .
Ga3 Pd1 Ga4 117.32(7) 7_556 4
Ga5 Pd1 Ga4 95.49(8) . 4
Ga3 Pd1 Ga2 95.63(7) 7_556 7_556
Ga5 Pd1 Ga2 116.70(6) . 7_556
Ga4 Pd1 Ga2 68.54(6) 4 7_556
Ga3 Pd1 Ga1 81.88(7) 7_556 2
Ga5 Pd1 Ga1 65.50(5) . 2
Ga4 Pd1 Ga1 112.84(7) 4 2
Ga2 Pd1 Ga1 177.49(7) 7_556 2
Ga3 Pd1 Ga1 65.00(6) 7_556 6_556
Ga5 Pd1 Ga1 82.01(8) . 6_556
Ga4 Pd1 Ga1 177.50(7) 4 6_556
Ga2 Pd1 Ga1 112.57(7) 7_556 6_556
Ga1 Pd1 Ga1 66.13(7) 2 6_556
Ga3 Pd1 Ga4 63.97(6) 7_556 8_456
Ga5 Pd1 Ga4 116.16(6) . 8_456
Ga4 Pd1 Ga4 68.08(6) 4 8_456
Ga2 Pd1 Ga4 112.82(7) 7_556 8_456
Ga1 Pd1 Ga4 66.37(6) 2 8_456
Ga1 Pd1 Ga4 112.99(7) 6_556 8_456
Ga3 Pd1 Ga2 115.88(7) 7_556 .
Ga5 Pd1 Ga2 63.63(5) . .
Ga4 Pd1 Ga2 112.34(6) 4 .
Ga2 Pd1 Ga2 67.62(7) 7_556 .
Ga1 Pd1 Ga2 113.18(7) 2 .
Ga1 Pd1 Ga2 66.59(6) 6_556 .
Ga4 Pd1 Ga2 179.52(6) 8_456 .
Ga3 Pd1 Yb1 60.64(5) 7_556 6_566
Ga5 Pd1 Yb1 155.78(7) . 6_566
Ga4 Pd1 Yb1 60.30(5) 4 6_566
Ga2 Pd1 Yb1 57.26(4) 7_556 6_566
Ga1 Pd1 Yb1 121.31(5) 2 6_566
Ga1 Pd1 Yb1 122.20(6) 6_556 6_566
Ga4 Pd1 Yb1 57.27(4) 8_456 6_566
Ga2 Pd1 Yb1 123.11(5) . 6_566
Ga3 Pd1 Yb1 155.65(6) 7_556 .
Ga5 Pd1 Yb1 60.29(4) . .
Ga4 Pd1 Yb1 57.35(4) 4 .
Ga2 Pd1 Yb1 60.04(5) 7_556 .
Ga1 Pd1 Yb1 122.45(6) 2 .
Ga1 Pd1 Yb1 121.02(5) 6_556 .
Ga4 Pd1 Yb1 123.64(5) 8_456 .
Ga2 Pd1 Yb1 56.70(4) . .
Yb1 Pd1 Yb1 102.22(3) 6_566 .
Ga3 Pd1 Yb1 59.84(5) 7_556 7_556
Ga5 Pd1 Yb1 119.56(5) . 7_556
Ga4 Pd1 Yb1 123.73(5) 4 7_556
Ga2 Pd1 Yb1 56.94(5) 7_556 7_556
Ga1 Pd1 Yb1 121.16(6) 2 7_556
Ga1 Pd1 Yb1 57.95(5) 6_556 7_556
Ga4 Pd1 Yb1 120.31(5) 8_456 7_556
Ga2 Pd1 Yb1 59.72(5) . 7_556
Yb1 Pd1 Yb1 78.46(3) 6_566 7_556
Yb1 Pd1 Yb1 101.71(3) . 7_556
Ga3 Pd1 Yb1 119.75(6) 7_556 2
Ga5 Pd1 Yb1 60.07(4) . 2
Ga4 Pd1 Yb1 57.27(4) 4 2
Ga2 Pd1 Yb1 124.05(5) 7_556 2
Ga1 Pd1 Yb1 57.85(5) 2 2
Ga1 Pd1 Yb1 121.06(6) 6_556 2
Ga4 Pd1 Yb1 59.67(5) 8_456 2
Ga2 Pd1 Yb1 120.30(5) . 2
Yb1 Pd1 Yb1 102.18(3) 6_566 2
Yb1 Pd1 Yb1 78.95(3) . 2
Yb1 Pd1 Yb1 178.99(4) 7_556 2
Ga3 Pd2 Ga3 180.0 7 .
Ga3 Pd2 Ga1 97.14(6) 7 7
Ga3 Pd2 Ga1 82.86(6) . 7
Ga3 Pd2 Ga1 82.85(6) 7 .
Ga3 Pd2 Ga1 97.14(6) . .
Ga1 Pd2 Ga1 180.0 7 .
Ga3 Pd2 Ga4 115.78(5) 7 .
Ga3 Pd2 Ga4 64.22(5) . .
Ga1 Pd2 Ga4 67.05(6) 7 .
Ga1 Pd2 Ga4 112.95(6) . .
Ga3 Pd2 Ga4 64.22(5) 7 7
Ga3 Pd2 Ga4 115.78(5) . 7
Ga1 Pd2 Ga4 112.95(6) 7 7
Ga1 Pd2 Ga4 67.05(6) . 7
Ga4 Pd2 Ga4 180.00(6) . 7
Ga3 Pd2 Ga2 116.47(5) 7 4
Ga3 Pd2 Ga2 63.53(5) . 4
Ga1 Pd2 Ga2 67.38(5) 7 4
Ga1 Pd2 Ga2 112.62(5) . 4
Ga4 Pd2 Ga2 112.80(5) . 4
Ga4 Pd2 Ga2 67.20(5) 7 4
Ga3 Pd2 Ga2 63.53(5) 7 6
Ga3 Pd2 Ga2 116.47(5) . 6
Ga1 Pd2 Ga2 112.62(5) 7 6
Ga1 Pd2 Ga2 67.38(5) . 6
Ga4 Pd2 Ga2 67.20(5) . 6
Ga4 Pd2 Ga2 112.80(5) 7 6
Ga2 Pd2 Ga2 180.0 4 6
Ga3 Pd2 Yb1 119.60(4) 7 4_545
Ga3 Pd2 Yb1 60.40(4) . 4_545
Ga1 Pd2 Yb1 121.81(4) 7 4_545
Ga1 Pd2 Yb1 58.20(4) . 4_545
Ga4 Pd2 Yb1 56.99(4) . 4_545
Ga4 Pd2 Yb1 123.01(4) 7 4_545
Ga2 Pd2 Yb1 120.34(4) 4 4_545
Ga2 Pd2 Yb1 59.66(4) 6 4_545
Ga3 Pd2 Yb1 60.40(4) 7 6_565
Ga3 Pd2 Yb1 119.60(4) . 6_565
Ga1 Pd2 Yb1 58.19(4) 7 6_565
Ga1 Pd2 Yb1 121.81(4) . 6_565
Ga4 Pd2 Yb1 123.01(4) . 6_565
Ga4 Pd2 Yb1 56.99(4) 7 6_565
Ga2 Pd2 Yb1 59.66(4) 4 6_565
Ga2 Pd2 Yb1 120.34(4) 6 6_565
Yb1 Pd2 Yb1 180.0 4_545 6_565
Ga3 Pd2 Yb1 59.67(4) 7 7
Ga3 Pd2 Yb1 120.33(4) . 7
Ga1 Pd2 Yb1 58.17(4) 7 7
Ga1 Pd2 Yb1 121.83(4) . 7
Ga4 Pd2 Yb1 59.77(4) . 7
Ga4 Pd2 Yb1 120.23(4) 7 7
Ga2 Pd2 Yb1 123.21(4) 4 7
Ga2 Pd2 Yb1 56.79(4) 6 7
Yb1 Pd2 Yb1 101.804(15) 4_545 7
Yb1 Pd2 Yb1 78.196(15) 6_565 7
Ga3 Pd2 Yb1 120.33(4) 7 .
Ga3 Pd2 Yb1 59.67(4) . .
Ga1 Pd2 Yb1 121.83(4) 7 .
Ga1 Pd2 Yb1 58.17(4) . .
Ga4 Pd2 Yb1 120.23(4) . .
Ga4 Pd2 Yb1 59.77(4) 7 .
Ga2 Pd2 Yb1 56.79(4) 4 .
Ga2 Pd2 Yb1 123.21(4) 6 .
Yb1 Pd2 Yb1 78.196(15) 4_545 .
Yb1 Pd2 Yb1 101.804(15) 6_565 .
Yb1 Pd2 Yb1 180.000(17) 7 .
Pd2 Ga1 Pd1 114.24(7) . 2
Pd2 Ga1 Pd1 113.90(7) . 6
Pd1 Ga1 Pd1 113.87(7) 2 6
Pd2 Ga1 Ga3 139.31(8) . 4_545
Pd1 Ga1 Ga3 104.71(7) 2 4_545
Pd1 Ga1 Ga3 55.89(5) 6 4_545
Pd2 Ga1 Ga5 139.64(9) . .
Pd1 Ga1 Ga5 55.93(5) 2 .
Pd1 Ga1 Ga5 104.65(8) 6 .
Ga3 Ga1 Ga5 58.11(7) 4_545 .
Pd2 Ga1 Ga1 138.37(12) . 5
Pd1 Ga1 Ga1 57.10(6) 2 5
Pd1 Ga1 Ga1 56.77(6) 6 5
Ga3 Ga1 Ga1 73.59(8) 4_545 5
Ga5 Ga1 Ga1 73.73(7) . 5
Pd2 Ga1 Ga4 57.29(5) . 7
Pd1 Ga1 Ga4 56.98(5) 2 7
Pd1 Ga1 Ga4 136.58(9) 6 7
Ga3 Ga1 Ga4 159.53(9) 4_545 7
Ga5 Ga1 Ga4 101.57(8) . 7
Ga1 Ga1 Ga4 99.70(10) 5 7
Pd2 Ga1 Ga2 57.19(5) . 6
Pd1 Ga1 Ga2 136.64(9) 2 6
Pd1 Ga1 Ga2 56.74(6) 6 6
Ga3 Ga1 Ga2 101.27(8) 4_545 6
Ga5 Ga1 Ga2 159.22(10) . 6
Ga1 Ga1 Ga2 99.30(10) 5 6
Ga4 Ga1 Ga2 98.88(8) 7 6
Pd2 Ga1 Yb1 75.34(5) . 4_545
Pd1 Ga1 Yb1 160.13(8) 2 4_545
Pd1 Ga1 Yb1 74.49(5) 6 4_545
Ga3 Ga1 Yb1 63.97(6) 4_545 4_545
Ga5 Ga1 Yb1 105.14(7) . 4_545
Ga1 Ga1 Yb1 127.93(9) 5 4_545
Ga4 Ga1 Yb1 130.05(7) 7 4_545
Ga2 Ga1 Yb1 63.21(5) 6 4_545
Pd2 Ga1 Yb1 75.40(5) . .
Pd1 Ga1 Yb1 74.92(5) 2 .
Pd1 Ga1 Yb1 159.92(8) 6 .
Ga3 Ga1 Yb1 105.09(7) 4_545 .
Ga5 Ga1 Yb1 64.24(6) . .
Ga1 Ga1 Yb1 128.63(9) 5 .
Ga4 Ga1 Yb1 63.50(5) 7 .
Ga2 Ga1 Yb1 129.93(7) 6 .
Yb1 Ga1 Yb1 91.80(5) 4_545 .
Pd1 Ga2 Pd2 111.97(7) 7_556 4_545
Pd1 Ga2 Pd1 112.38(7) 7_556 .
Pd2 Ga2 Pd1 112.07(6) 4_545 .
Pd1 Ga2 Ga3 140.88(8) 7_556 4_545
Pd2 Ga2 Ga3 56.71(5) 4_545 4_545
Pd1 Ga2 Ga3 106.11(7) . 4_545
Pd1 Ga2 Ga5 141.80(9) 7_556 .
Pd2 Ga2 Ga5 105.59(8) 4_545 .
Pd1 Ga2 Ga5 56.60(5) . .
Ga3 Ga2 Ga5 59.48(7) 4_545 .
Pd1 Ga2 Ga1 134.14(9) 7_556 6_556
Pd2 Ga2 Ga1 55.43(5) 4_545 6_556
Pd1 Ga2 Ga1 56.67(5) . 6_556
Ga3 Ga2 Ga1 74.20(7) 4_545 6_556
Ga5 Ga2 Ga1 74.30(6) . 6_556
Pd1 Ga2 Ga2 56.96(6) 7_556 7_556
Pd2 Ga2 Ga2 132.35(10) 4_545 7_556
Pd1 Ga2 Ga2 55.42(6) . 7_556
Ga3 Ga2 Ga2 160.45(10) 4_545 7_556
Ga5 Ga2 Ga2 101.58(10) . 7_556
Ga1 Ga2 Ga2 97.01(9) 6_556 7_556
Pd1 Ga2 Ga4 55.64(5) 7_556 6_556
Pd2 Ga2 Ga4 56.33(5) 4_545 6_556
Pd1 Ga2 Ga4 132.50(8) . 6_556
Ga3 Ga2 Ga4 102.01(8) 4_545 6_556
Ga5 Ga2 Ga4 160.83(10) . 6_556
Ga1 Ga2 Ga4 96.86(8) 6_556 6_556
Ga2 Ga2 Ga4 96.30(9) 7_556 6_556
Pd1 Ga2 Yb1 76.10(5) 7_556 .
Pd2 Ga2 Yb1 163.90(7) 4_545 .
Pd1 Ga2 Yb1 75.40(5) . .
Ga3 Ga2 Yb1 108.01(7) 4_545 .
Ga5 Ga2 Yb1 65.77(6) . .
Ga1 Ga2 Yb1 129.38(7) 6_556 .
Ga2 Ga2 Yb1 63.74(6) 7_556 .
Ga4 Ga2 Yb1 129.78(7) 6_556 .
Pd1 Ga2 Yb1 75.76(5) 7_556 4_545
Pd2 Ga2 Yb1 75.49(4) 4_545 4_545
Pd1 Ga2 Yb1 163.81(8) . 4_545
Ga3 Ga2 Yb1 65.21(5) 4_545 4_545
Ga5 Ga2 Yb1 108.10(6) . 4_545
Ga1 Ga2 Yb1 128.30(8) 6_556 4_545
Ga2 Ga2 Yb1 130.65(9) 7_556 4_545
Ga4 Ga2 Yb1 63.70(5) 6_556 4_545
Yb1 Ga2 Yb1 93.87(5) . 4_545
Pd1 Ga2 Yb1 73.68(5) 7_556 7_556
Pd2 Ga2 Yb1 73.26(4) 4_545 7_556
Pd1 Ga2 Yb1 73.11(5) . 7_556
Ga3 Ga2 Yb1 125.95(7) 4_545 7_556
Ga5 Ga2 Yb1 125.50(6) . 7_556
Ga1 Ga2 Yb1 60.47(6) 6_556 7_556
Ga2 Ga2 Yb1 59.10(6) 7_556 7_556
Ga4 Ga2 Yb1 59.39(5) 6_556 7_556
Yb1 Ga2 Yb1 122.84(6) . 7_556
Yb1 Ga2 Yb1 123.08(6) 4_545 7_556
Pd1 Ga3 Pd2 135.73(8) 7_556 .
Pd1 Ga3 Ga5 109.93(6) 7_556 3
Pd2 Ga3 Ga5 108.77(6) . 3
Pd1 Ga3 Ga2 126.77(8) 7_556 4
Pd2 Ga3 Ga2 59.76(5) . 4
Ga5 Ga3 Ga2 60.35(5) 3 4
Pd1 Ga3 Ga3 109.41(9) 7_556 2_655
Pd2 Ga3 Ga3 108.15(9) . 2_655
Ga5 Ga3 Ga3 59.72(5) 3 2_655
Ga2 Ga3 Ga3 107.35(7) 4 2_655
Pd1 Ga3 Ga4 59.66(6) 7_556 2_655
Pd2 Ga3 Ga4 125.29(7) . 2_655
Ga5 Ga3 Ga4 107.74(7) 3 2_655
Ga2 Ga3 Ga4 167.20(8) 4 2_655
Ga3 Ga3 Ga4 60.37(6) 2_655 2_655
Pd1 Ga3 Ga4 125.20(8) 7_556 .
Pd2 Ga3 Ga4 59.32(5) . .
Ga5 Ga3 Ga4 107.44(7) 3 .
Ga2 Ga3 Ga4 106.21(8) 4 .
Ga3 Ga3 Ga4 59.99(6) 2_655 .
Ga4 Ga3 Ga4 71.68(8) 2_655 .
Pd1 Ga3 Ga1 59.11(6) 7_556 4
Pd2 Ga3 Ga1 127.67(8) . 4
Ga5 Ga3 Ga1 61.26(5) 3 4
Ga2 Ga3 Ga1 73.88(7) 4 4
Ga3 Ga3 Ga1 107.67(7) 2_655 4
Ga4 Ga3 Ga1 105.33(8) 2_655 4
Ga4 Ga3 Ga1 167.39(8) . 4
Pd1 Ga3 Yb1 74.71(5) 7_556 .
Pd2 Ga3 Yb1 74.81(5) . .
Ga5 Ga3 Yb1 105.84(6) 3 .
Ga2 Ga3 Yb1 61.31(5) 4 .
Ga3 Ga3 Yb1 165.55(3) 2_655 .
Ga4 Ga3 Yb1 130.07(7) 2_655 .
Ga4 Ga3 Yb1 129.69(7) . .
Ga1 Ga3 Yb1 61.86(5) 4 .
Pd1 Ga3 Yb1 73.99(5) 7_556 4_545
Pd2 Ga3 Yb1 74.20(4) . 4_545
Ga5 Ga3 Yb1 165.06(7) 3 4_545
Ga2 Ga3 Yb1 129.62(7) 4 4_545
Ga3 Ga3 Yb1 105.34(3) 2_655 4_545
Ga4 Ga3 Yb1 61.05(5) 2_655 4_545
Ga4 Ga3 Yb1 60.82(5) . 4_545
Ga1 Ga3 Yb1 129.15(7) 4 4_545
Yb1 Ga3 Yb1 89.09(4) . 4_545
Pd1 Ga4 Pd2 112.30(7) 4_545 .
Pd1 Ga4 Pd1 111.92(6) 4_545 8
Pd2 Ga4 Pd1 112.28(7) . 8
Pd1 Ga4 Ga3 141.61(8) 4_545 2_655
Pd2 Ga4 Ga3 105.53(7) . 2_655
Pd1 Ga4 Ga3 56.37(6) 8 2_655
Pd1 Ga4 Ga3 141.34(8) 4_545 .
Pd2 Ga4 Ga3 56.46(5) . .
Pd1 Ga4 Ga3 106.10(7) 8 .
Ga3 Ga4 Ga3 59.63(8) 2_655 .
Pd1 Ga4 Ga1 134.08(9) 4_545 7
Pd2 Ga4 Ga1 55.66(5) . 7
Pd1 Ga4 Ga1 56.65(5) 8 7
Ga3 Ga4 Ga1 74.02(7) 2_655 7
Ga3 Ga4 Ga1 74.09(7) . 7
Pd1 Ga4 Ga2 55.82(6) 4_545 6
Pd2 Ga4 Ga2 56.47(5) . 6
Pd1 Ga4 Ga2 132.52(8) 8 6
Ga3 Ga4 Ga2 161.01(9) 2_655 6
Ga3 Ga4 Ga2 102.07(7) . 6
Ga1 Ga4 Ga2 97.06(8) 7 6
Pd1 Ga4 Ga4 56.79(6) 4_545 5_655
Pd2 Ga4 Ga4 132.64(10) . 5_655
Pd1 Ga4 Ga4 55.14(6) 8 5_655
Ga3 Ga4 Ga4 101.17(9) 2_655 5_655
Ga3 Ga4 Ga4 160.17(10) . 5_655
Ga1 Ga4 Ga4 96.86(9) 7 5_655
Ga2 Ga4 Ga4 96.47(9) 6 5_655
Pd1 Ga4 Yb1 75.87(5) 4_545 4_545
Pd2 Ga4 Yb1 75.38(4) . 4_545
Pd1 Ga4 Yb1 163.98(7) 8 4_545
Ga3 Ga4 Yb1 108.60(7) 2_655 4_545
Ga3 Ga4 Yb1 65.54(5) . 4_545
Ga1 Ga4 Yb1 128.50(7) 7 4_545
Ga2 Ga4 Yb1 63.49(5) 6 4_545
Ga4 Ga4 Yb1 130.62(9) 5_655 4_545
Pd1 Ga4 Yb1 76.12(5) 4_545 3_545
Pd2 Ga4 Yb1 163.87(7) . 3_545
Pd1 Ga4 Yb1 74.91(5) 8 3_545
Ga3 Ga4 Yb1 65.59(5) 2_655 3_545
Ga3 Ga4 Yb1 108.15(7) . 3_545
Ga1 Ga4 Yb1 128.87(7) 7 3_545
Ga2 Ga4 Yb1 129.99(8) 6 3_545
Ga4 Ga4 Yb1 63.46(6) 5_655 3_545
Yb1 Ga4 Yb1 94.27(5) 4_545 3_545
Pd1 Ga4 Yb1 73.51(5) 4_545 7
Pd2 Ga4 Yb1 73.29(4) . 7
Pd1 Ga4 Yb1 73.34(5) 8 7
Ga3 Ga4 Yb1 125.42(7) 2_655 7
Ga3 Ga4 Yb1 125.74(7) . 7
Ga1 Ga4 Yb1 60.57(6) 7 7
Ga2 Ga4 Yb1 59.19(5) 6 7
Ga4 Ga4 Yb1 59.36(6) 5_655 7
Yb1 Ga4 Yb1 122.67(6) 4_545 7
Yb1 Ga4 Yb1 122.82(5) 3_545 7
Pd1 Ga5 Pd1 135.37(12) 2 .
Pd1 Ga5 Ga3 109.27(6) 2 3_445
Pd1 Ga5 Ga3 109.01(6) . 3_445
Pd1 Ga5 Ga3 109.01(6) 2 4_545
Pd1 Ga5 Ga3 109.27(6) . 4_545
Ga3 Ga5 Ga3 60.56(9) 3_445 4_545
Pd1 Ga5 Ga2 59.76(4) 2 2
Pd1 Ga5 Ga2 125.97(5) . 2
Ga3 Ga5 Ga2 60.17(6) 3_445 2
Ga3 Ga5 Ga2 107.86(9) 4_545 2
Pd1 Ga5 Ga2 125.97(5) 2 .
Pd1 Ga5 Ga2 59.76(4) . .
Ga3 Ga5 Ga2 107.86(9) 3_445 .
Ga3 Ga5 Ga2 60.17(6) 4_545 .
Ga2 Ga5 Ga2 167.33(13) 2 .
Pd1 Ga5 Ga1 127.05(6) 2 2
Pd1 Ga5 Ga1 58.57(5) . 2
Ga3 Ga5 Ga1 60.64(6) 3_445 2
Ga3 Ga5 Ga1 107.83(9) 4_545 2
Ga2 Ga5 Ga1 73.54(6) 2 2
Ga2 Ga5 Ga1 105.06(6) . 2
Pd1 Ga5 Ga1 58.57(5) 2 .
Pd1 Ga5 Ga1 127.05(6) . .
Ga3 Ga5 Ga1 107.83(9) 3_445 .
Ga3 Ga5 Ga1 60.64(6) 4_545 .
Ga2 Ga5 Ga1 105.06(6) 2 .
Ga2 Ga5 Ga1 73.54(6) . .
Ga1 Ga5 Ga1 167.75(12) 2 .
Pd1 Ga5 Yb1 74.57(5) 2 .
Pd1 Ga5 Yb1 74.22(5) . .
Ga3 Ga5 Yb1 165.38(7) 3_445 .
Ga3 Ga5 Yb1 104.83(4) 4_545 .
Ga2 Ga5 Yb1 130.14(8) 2 .
Ga2 Ga5 Yb1 60.77(5) . .
Ga1 Ga5 Yb1 128.99(7) 2 .
Ga1 Ga5 Yb1 61.44(4) . .
Pd1 Ga5 Yb1 74.22(5) 2 2
Pd1 Ga5 Yb1 74.57(5) . 2
Ga3 Ga5 Yb1 104.83(4) 3_445 2
Ga3 Ga5 Yb1 165.38(7) 4_545 2
Ga2 Ga5 Yb1 60.77(5) 2 2
Ga2 Ga5 Yb1 130.14(8) . 2
Ga1 Ga5 Yb1 61.44(4) 2 2
Ga1 Ga5 Yb1 128.99(7) . 2
Yb1 Ga5 Yb1 89.78(7) . 2

loop_
_geom_bond_atom_site_label_1
_geom_bond_atom_site_label_2
_geom_bond_distance
_geom_bond_site_symmetry_2
Yb1 Ga2 2.9928(19) .
Yb1 Ga2 3.0021(18) 4
Yb1 Ga4 3.0083(18) 4
Yb1 Ga4 3.0139(19) 3_455
Yb1 Ga1 3.049(2) 4
Yb1 Ga1 3.050(2) .
Yb1 Ga3 3.1070(19) .
Yb1 Ga5 3.1273(19) .
Yb1 Ga2 3.128(2) 7_556
Yb1 Ga4 3.1336(19) 7
Yb1 Ga3 3.1364(18) 4
Yb1 Pd1 3.4593(13) 6_565
Pd1 Ga3 2.561(2) 7_556
Pd1 Ga5 2.5674(15) .
Pd1 Ga4 2.604(2) 4
Pd1 Ga2 2.609(2) 7_556
Pd1 Ga1 2.645(2) 2
Pd1 Ga1 2.654(2) 6_556
Pd1 Ga4 2.655(2) 8_456
Pd1 Ga2 2.657(2) .
Pd1 Yb1 3.4593(13) 6_566
Pd1 Yb1 3.4662(14) 7_556
Pd1 Yb1 3.4783(14) 2
Pd2 Ga3 2.5684(18) 7
Pd2 Ga3 2.5684(18) .
Pd2 Ga1 2.6009(17) 7
Pd2 Ga1 2.6009(17) .
Pd2 Ga4 2.6502(17) .
Pd2 Ga4 2.6502(17) 7
Pd2 Ga2 2.6546(17) 4
Pd2 Ga2 2.6546(17) 6
Pd2 Yb1 3.4710(8) 4_545
Pd2 Yb1 3.4710(8) 6_565
Pd2 Yb1 3.4738(8) 7
Ga1 Pd1 2.645(2) 2
Ga1 Pd1 2.654(2) 6
Ga1 Ga3 2.804(2) 4_545
Ga1 Ga5 2.8204(19) .
Ga1 Ga1 2.891(4) 5
Ga1 Ga4 2.901(3) 7
Ga1 Ga2 2.916(3) 6
Ga1 Yb1 3.049(2) 4_545
Ga2 Pd1 2.609(2) 7_556
Ga2 Pd2 2.6547(17) 4_545
Ga2 Ga3 2.750(2) 4_545
Ga2 Ga5 2.7552(18) .
Ga2 Ga1 2.916(3) 6_556
Ga2 Ga2 2.931(3) 7_556
Ga2 Ga4 2.936(3) 6_556
Ga2 Yb1 3.0020(18) 4_545
Ga2 Yb1 3.128(2) 7_556
Ga3 Pd1 2.561(2) 7_556
Ga3 Ga5 2.731(3) 3
Ga3 Ga2 2.750(2) 4
Ga3 Ga3 2.754(3) 2_655
Ga3 Ga4 2.764(2) 2_655
Ga3 Ga4 2.775(2) .
Ga3 Ga1 2.803(2) 4
Ga3 Yb1 3.1364(18) 4_545
Ga4 Pd1 2.604(2) 4_545
Ga4 Pd1 2.655(2) 8
Ga4 Ga3 2.764(2) 2_655
Ga4 Ga1 2.901(3) 7
Ga4 Ga2 2.936(3) 6
Ga4 Ga4 2.944(3) 5_655
Ga4 Yb1 3.0083(18) 4_545
Ga4 Yb1 3.0139(19) 3_545
Ga4 Yb1 3.1336(19) 7
Ga5 Pd1 2.5674(15) 2
Ga5 Ga3 2.731(3) 3_445
Ga5 Ga3 2.731(3) 4_545
Ga5 Ga2 2.7552(18) 2
Ga5 Ga1 2.8204(19) 2
Ga5 Yb1 3.1273(19) 2
